data_2213686
loop_
_publ_author_name
'Xue-Xia Mo'
'Zheng-Feng Xie'
'Fang-Ming Liu'

_publ_section_title
;
 1,5-Bis(4-chlorophenyl)-3-phenylpentane-1,5-dione
;
_journal_coeditor_code BT2349
_journal_issue 6
_journal_name_full 'Acta Crystallographica Section E'
_journal_page_first o2804
_journal_page_last o2804
_journal_paper_doi 10.1107/S1600536807020405
_journal_volume 63
_journal_year 2007
_chemical_formula_iupac 'C23 H18 Cl2 O2'
_chemical_formula_moiety 'C23 H18 Cl2 O2'
_chemical_formula_sum 'C23 H18 Cl2 O2'
_chemical_formula_weight 397.27
_chemical_name_systematic
;
1,5-Bis(4-chlorophenyl)-3-phenylpentane-1,5-dione
;
_space_group_IT_number 14
_symmetry_cell_setting monoclinic
_symmetry_space_group_name_Hall '-P 2ybc'
_symmetry_space_group_name_H-M 'P 1 21/c 1'
_atom_sites_solution_hydrogens geom
_atom_sites_solution_primary direct
_atom_sites_solution_secondary difmap
_audit_creation_method SHELXL-97
_cell_angle_alpha 90.00
_cell_angle_beta 101.6160(10)
_cell_angle_gamma 90.00
_cell_formula_units_Z 4
_cell_length_a 15.5591(4)
_cell_length_b 10.7610(3)
_cell_length_c 11.6784(3)
_cell_measurement_reflns_used 17167
_cell_measurement_temperature 153(2)
_cell_measurement_theta_max 27.47
_cell_measurement_theta_min 3.08
_cell_volume 1915.28(9)
_computing_cell_refinement RAPID-AUTO
_computing_data_collection 'RAPID-AUTO (Rigaku, 2004)'
_computing_data_reduction RAPID-AUTO
_computing_molecular_graphics 'SHELXTL (Bruker, 2001)'
_computing_publication_material SHELXTL
_computing_structure_refinement 'SHELXL97 (Sheldrick, 1997)'
_computing_structure_solution 'SHELXS97 (Sheldrick, 1990)'
_diffrn_ambient_temperature 153(2)
_diffrn_measured_fraction_theta_full 0.995
_diffrn_measured_fraction_theta_max 0.995
_diffrn_measurement_device_type 'Rigaku R-AXIS SPIDER'
_diffrn_measurement_method \w
_diffrn_radiation_monochromator graphite
_diffrn_radiation_source 'Rotating Anode'
_diffrn_radiation_type MoK\a
_diffrn_radiation_wavelength 0.71073
_diffrn_reflns_av_R_equivalents 0.0178
_diffrn_reflns_av_sigmaI/netI 0.0157
_diffrn_reflns_limit_h_max 19
_diffrn_reflns_limit_h_min -20
_diffrn_reflns_limit_k_max 13
_diffrn_reflns_limit_k_min -13
_diffrn_reflns_limit_l_max 15
_diffrn_reflns_limit_l_min -14
_diffrn_reflns_number 18363
_diffrn_reflns_theta_full 27.47
_diffrn_reflns_theta_max 27.47
_diffrn_reflns_theta_min 3.08
_diffrn_standards_decay_% 0
_diffrn_standards_interval_count 0
_diffrn_standards_interval_time 0
_diffrn_standards_number 0
_exptl_absorpt_coefficient_mu 0.354
_exptl_absorpt_correction_T_max 0.9841
_exptl_absorpt_correction_T_min 0.7895
_exptl_absorpt_correction_type empirical
_exptl_absorpt_process_details '(ABSCOR; Higashi, 1995)'
_exptl_crystal_colour colorless
_exptl_crystal_density_diffrn 1.378
_exptl_crystal_density_method 'not measured'
_exptl_crystal_description platelet
_exptl_crystal_F_000 824
_exptl_crystal_size_max 0.58
_exptl_crystal_size_mid 0.42
_exptl_crystal_size_min 0.28
_refine_diff_density_max 0.551
_refine_diff_density_min -0.565
_refine_ls_extinction_coef 0.0082(11)
_refine_ls_extinction_expression Fc^*^=kFc[1+0.001xFc^2^\l^3^/sin(2\q)]^-1/4^
_refine_ls_extinction_method SHELXL97
_refine_ls_goodness_of_fit_ref 1.020
_refine_ls_hydrogen_treatment constr
_refine_ls_matrix_type full
_refine_ls_number_parameters 245
_refine_ls_number_reflns 4359
_refine_ls_number_restraints 0
_refine_ls_restrained_S_all 1.020
_refine_ls_R_factor_all 0.0381
_refine_ls_R_factor_gt 0.0358
_refine_ls_shift/su_max 0.004
_refine_ls_shift/su_mean 0.001
_refine_ls_structure_factor_coef Fsqd
_refine_ls_weighting_details 'calc w=1/[\s^2^(Fo^2^)+(0.0463P)^2^+1.0487P] where P=(Fo^2^+2Fc^2^)/3'
_refine_ls_weighting_scheme calc
_refine_ls_wR_factor_gt 0.0941
_refine_ls_wR_factor_ref 0.0955
_reflns_number_gt 4090
_reflns_number_total 4359
_reflns_threshold_expression I>2\s(I)
_cod_data_source_file bt2349.cif
_cod_data_source_block I
_cod_depositor_comments
;
The following automatic conversions were performed:
'_symmetry_cell_setting' value 'Monoclinic' changed to 'monoclinic'
according to '/home/saulius/struct/CIF-dictionaries/cif_core.dic'
dictionary named 'cif_core.dic' version 2.4.1 from 2010-06-29.

Automatic conversion script
Id: cif_fix_enum 1527 2010-12-29 10:47:43Z saulius 

The following automatic conversions were performed:

'_symmetry_cell_setting' value 'Monoclinic' changed to 'monoclinic'
according to /home/saulius/struct/CIF-dictionaries/cif_core.dic
dictionary named 'cif_core.dic' version 2.4.1 from 2010-06-29.

Automatic conversion script
Id: cif_fix_values 1715 2011-07-08 13:25:40Z adriana 
;
_cod_original_sg_symbol_H-M 'P 21/c'
_cod_database_code 2213686
_cod_database_fobs_code 2213686

loop_
_symmetry_equiv_pos_as_xyz
'x, y, z'
'-x, y+1/2, -z+1/2'
'-x, -y, -z'
'x, -y-1/2, z-1/2'

loop_
_atom_site_type_symbol
_atom_site_label
_atom_site_fract_x
_atom_site_fract_y
_atom_site_fract_z
_atom_site_U_iso_or_equiv
_atom_site_adp_type
_atom_site_calc_flag
_atom_site_refinement_flags
_atom_site_occupancy
Cl Cl1 0.06138(3) 0.71183(4) 0.28055(3) 0.04330(13) Uani d . 1
Cl Cl2 0.45939(3) -0.37752(3) 1.07691(4) 0.04019(12) Uani d . 1
O O1 0.27113(7) 0.59521(9) 0.82643(9) 0.0334(2) Uani d . 1
O O2 0.39430(7) 0.23645(9) 1.09861(9) 0.0302(2) Uani d . 1
C C1 0.14266(11) 0.48713(14) 0.55234(12) 0.0345(3) Uani d . 1
H H1A 0.1349 0.4028 0.5719 0.041 Uiso calc R 1
C C2 0.10076(11) 0.53260(15) 0.44387(13) 0.0376(3) Uani d . 1
H H2A 0.0637 0.4802 0.3898 0.045 Uiso calc R 1
C C3 0.11383(9) 0.65468(14) 0.41596(11) 0.0290(3) Uani d . 1
C C4 0.16723(10) 0.73318(14) 0.49289(12) 0.0311(3) Uani d . 1
H H4A 0.1761 0.8168 0.4719 0.037 Uiso calc R 1
C C5 0.20748(9) 0.68735(13) 0.60125(12) 0.0274(3) Uani d . 1
H H5A 0.2437 0.7407 0.6554 0.033 Uiso calc R 1
C C6 0.19580(8) 0.56417(12) 0.63229(11) 0.0228(3) Uani d . 1
C C7 0.24130(8) 0.52038(12) 0.75086(11) 0.0230(3) Uani d . 1
C C8 0.25264(9) 0.38214(12) 0.77148(11) 0.0255(3) Uani d . 1
H H8A 0.2932 0.3500 0.7231 0.031 Uiso calc R 1
H H8B 0.1952 0.3410 0.7448 0.031 Uiso calc R 1
C C9 0.28827(8) 0.34624(11) 0.89939(11) 0.0214(2) Uani d . 1
H H9A 0.3416 0.3976 0.9297 0.026 Uiso calc R 1
C C10 0.22093(8) 0.37083(11) 0.97502(11) 0.0206(2) Uani d . 1
C C11 0.13589(9) 0.32426(13) 0.94369(12) 0.0277(3) Uani d . 1
H H11A 0.1201 0.2751 0.8751 0.033 Uiso calc R 1
C C12 0.07355(9) 0.34871(15) 1.01146(14) 0.0333(3) Uani d . 1
H H12A 0.0159 0.3162 0.9889 0.040 Uiso calc R 1
C C13 0.09565(9) 0.42023(14) 1.11146(13) 0.0310(3) Uani d . 1
H H13A 0.0532 0.4375 1.1575 0.037 Uiso calc R 1
C C14 0.18007(10) 0.46638(13) 1.14393(12) 0.0297(3) Uani d . 1
H H14A 0.1957 0.5152 1.2128 0.036 Uiso calc R 1
C C15 0.24218(9) 0.44168(12) 1.07642(11) 0.0255(3) Uani d . 1
H H15A 0.3000 0.4736 1.0999 0.031 Uiso calc R 1
C C16 0.31568(9) 0.20906(12) 0.90226(11) 0.0239(3) Uani d . 1
H H16A 0.2621 0.1574 0.8823 0.029 Uiso calc R 1
H H16B 0.3503 0.1953 0.8410 0.029 Uiso calc R 1
C C17 0.36896(8) 0.16484(12) 1.01783(11) 0.0229(3) Uani d . 1
C C18 0.39015(8) 0.02895(12) 1.03035(11) 0.0225(3) Uani d . 1
C C19 0.43314(9) -0.01583(13) 1.13895(12) 0.0269(3) Uani d . 1
H H19A 0.4482 0.0400 1.2029 0.032 Uiso calc R 1
C C20 0.45433(9) -0.14104(13) 1.15504(13) 0.0292(3) Uani d . 1
H H20A 0.4831 -0.1714 1.2292 0.035 Uiso calc R 1
C C21 0.43236(9) -0.22036(12) 1.06020(13) 0.0278(3) Uani d . 1
C C22 0.38999(9) -0.17912(13) 0.95109(13) 0.0294(3) Uani d . 1
H H22A 0.3756 -0.2352 0.8873 0.035 Uiso calc R 1
C C23 0.36897(9) -0.05401(13) 0.93699(12) 0.0264(3) Uani d . 1
H H23A 0.3397 -0.0243 0.8627 0.032 Uiso calc R 1

loop_
_atom_site_aniso_label
_atom_site_aniso_U_11
_atom_site_aniso_U_22
_atom_site_aniso_U_33
_atom_site_aniso_U_12
_atom_site_aniso_U_13
_atom_site_aniso_U_23
Cl1 0.0490(2) 0.0551(3) 0.02385(18) 0.02066(18) 0.00284(15) 0.00384(15)
Cl2 0.0380(2) 0.02220(18) 0.0565(3) 0.00195(13) 0.00033(17) 0.00760(15)
O1 0.0477(6) 0.0244(5) 0.0251(5) -0.0049(4) 0.0000(4) -0.0019(4)
O2 0.0327(5) 0.0267(5) 0.0296(5) 0.0024(4) 0.0029(4) -0.0044(4)
C1 0.0467(8) 0.0272(7) 0.0275(7) -0.0051(6) 0.0025(6) -0.0022(5)
C2 0.0452(8) 0.0380(8) 0.0261(7) -0.0040(7) -0.0013(6) -0.0055(6)
C3 0.0296(7) 0.0379(7) 0.0201(6) 0.0109(6) 0.0068(5) 0.0014(5)
C4 0.0367(7) 0.0281(7) 0.0293(7) 0.0030(6) 0.0089(6) 0.0051(5)
C5 0.0305(7) 0.0259(7) 0.0256(6) -0.0019(5) 0.0052(5) 0.0006(5)
C6 0.0254(6) 0.0235(6) 0.0207(6) 0.0013(5) 0.0076(5) -0.0010(5)
C7 0.0264(6) 0.0222(6) 0.0216(6) -0.0013(5) 0.0080(5) -0.0004(5)
C8 0.0360(7) 0.0209(6) 0.0211(6) 0.0007(5) 0.0092(5) -0.0001(5)
C9 0.0240(6) 0.0194(6) 0.0218(6) 0.0009(4) 0.0067(5) -0.0001(4)
C10 0.0237(6) 0.0178(5) 0.0206(5) 0.0039(4) 0.0053(5) 0.0039(4)
C11 0.0260(6) 0.0285(7) 0.0285(7) -0.0002(5) 0.0054(5) -0.0028(5)
C12 0.0236(6) 0.0373(8) 0.0404(8) -0.0002(5) 0.0097(6) 0.0025(6)
C13 0.0319(7) 0.0332(7) 0.0320(7) 0.0096(6) 0.0159(6) 0.0073(6)
C14 0.0374(7) 0.0295(7) 0.0231(6) 0.0062(6) 0.0086(5) -0.0012(5)
C15 0.0260(6) 0.0260(6) 0.0246(6) 0.0012(5) 0.0053(5) -0.0005(5)
C16 0.0258(6) 0.0214(6) 0.0250(6) 0.0034(5) 0.0062(5) -0.0011(5)
C17 0.0196(5) 0.0242(6) 0.0261(6) 0.0021(5) 0.0075(5) 0.0000(5)
C18 0.0180(5) 0.0238(6) 0.0267(6) 0.0008(4) 0.0067(5) 0.0012(5)
C19 0.0239(6) 0.0296(7) 0.0268(6) 0.0021(5) 0.0044(5) 0.0001(5)
C20 0.0245(6) 0.0316(7) 0.0309(7) 0.0021(5) 0.0042(5) 0.0071(5)
C21 0.0216(6) 0.0211(6) 0.0406(7) -0.0001(5) 0.0063(5) 0.0053(5)
C22 0.0281(6) 0.0231(6) 0.0356(7) -0.0015(5) 0.0031(6) -0.0022(5)
C23 0.0254(6) 0.0247(6) 0.0276(6) 0.0006(5) 0.0020(5) 0.0011(5)

loop_
_atom_type_symbol
_atom_type_description
_atom_type_scat_dispersion_real
_atom_type_scat_dispersion_imag
_atom_type_scat_source
C C 0.0033 0.0016 'International Tables Vol C Tables 4.2.6.8 and 6.1.1.4'
H H 0.0000 0.0000 'International Tables Vol C Tables 4.2.6.8 and 6.1.1.4'
O O 0.0106 0.0060 'International Tables Vol C Tables 4.2.6.8 and 6.1.1.4'
Cl Cl 0.1484 0.1585 'International Tables Vol C Tables 4.2.6.8 and 6.1.1.4'

loop_
_geom_angle_atom_site_label_1
_geom_angle_atom_site_label_2
_geom_angle_atom_site_label_3
_geom_angle
C6 C1 C2 120.53(14)
C6 C1 H1A 119.7
C2 C1 H1A 119.7
C3 C2 C1 119.08(14)
C3 C2 H2A 120.5
C1 C2 H2A 120.5
C2 C3 C4 121.78(13)
C2 C3 Cl1 119.17(11)
C4 C3 Cl1 119.04(11)
C3 C4 C5 118.58(13)
C3 C4 H4A 120.7
C5 C4 H4A 120.7
C4 C5 C6 121.13(13)
C4 C5 H5A 119.4
C6 C5 H5A 119.4
C1 C6 C5 118.88(12)
C1 C6 C7 122.65(12)
C5 C6 C7 118.46(12)
O1 C7 C6 120.18(12)
O1 C7 C8 121.40(12)
C6 C7 C8 118.35(11)
C7 C8 C9 114.24(11)
C7 C8 H8A 108.7
C9 C8 H8A 108.7
C7 C8 H8B 108.7
C9 C8 H8B 108.7
H8A C8 H8B 107.6
C10 C9 C8 111.40(10)
C10 C9 C16 112.02(10)
C8 C9 C16 107.92(10)
C10 C9 H9A 108.5
C8 C9 H9A 108.5
C16 C9 H9A 108.5
C15 C10 C11 118.11(12)
C15 C10 C9 121.02(11)
C11 C10 C9 120.87(11)
C10 C11 C12 121.02(13)
C10 C11 H11A 119.5
C12 C11 H11A 119.5
C13 C12 C11 120.07(13)
C13 C12 H12A 120.0
C11 C12 H12A 120.0
C12 C13 C14 119.47(12)
C12 C13 H13A 120.3
C14 C13 H13A 120.3
C13 C14 C15 120.38(13)
C13 C14 H14A 119.8
C15 C14 H14A 119.8
C14 C15 C10 120.95(12)
C14 C15 H15A 119.5
C10 C15 H15A 119.5
C17 C16 C9 114.98(10)
C17 C16 H16A 108.5
C9 C16 H16A 108.5
C17 C16 H16B 108.5
C9 C16 H16B 108.5
H16A C16 H16B 107.5
O2 C17 C18 120.65(12)
O2 C17 C16 121.68(12)
C18 C17 C16 117.67(11)
C19 C18 C23 118.92(12)
C19 C18 C17 118.76(12)
C23 C18 C17 122.32(12)
C20 C19 C18 120.97(13)
C20 C19 H19A 119.5
C18 C19 H19A 119.5
C21 C20 C19 118.37(13)
C21 C20 H20A 120.8
C19 C20 H20A 120.8
C22 C21 C20 122.23(13)
C22 C21 Cl2 118.24(11)
C20 C21 Cl2 119.52(11)
C21 C22 C23 118.52(13)
C21 C22 H22A 120.7
C23 C22 H22A 120.7
C22 C23 C18 120.98(12)
C22 C23 H23A 119.5
C18 C23 H23A 119.5

loop_
_geom_bond_atom_site_label_1
_geom_bond_atom_site_label_2
_geom_bond_distance
Cl1 C3 1.7393(14)
Cl2 C21 1.7441(14)
O1 C7 1.2156(16)
O2 C17 1.2204(16)
C1 C6 1.3899(19)
C1 C2 1.392(2)
C1 H1A 0.9500
C2 C3 1.378(2)
C2 H2A 0.9500
C3 C4 1.382(2)
C4 C5 1.3849(19)
C4 H4A 0.9500
C5 C6 1.3956(18)
C5 H5A 0.9500
C6 C7 1.4986(17)
C7 C8 1.5115(17)
C8 C9 1.5345(17)
C8 H8A 0.9900
C8 H8B 0.9900
C9 C10 1.5232(16)
C9 C16 1.5351(17)
C9 H9A 1.0000
C10 C15 1.3911(18)
C10 C11 1.3930(18)
C11 C12 1.3949(19)
C11 H11A 0.9500
C12 C13 1.383(2)
C12 H12A 0.9500
C13 C14 1.384(2)
C13 H13A 0.9500
C14 C15 1.3904(19)
C14 H14A 0.9500
C15 H15A 0.9500
C16 C17 1.5115(18)
C16 H16A 0.9900
C16 H16B 0.9900
C17 C18 1.4997(17)
C18 C19 1.3952(18)
C18 C23 1.3963(18)
C19 C20 1.391(2)
C19 H19A 0.9500
C20 C21 1.386(2)
C20 H20A 0.9500
C21 C22 1.384(2)
C22 C23 1.3875(19)
C22 H22A 0.9500
C23 H23A 0.9500

loop_
_geom_torsion_atom_site_label_1
_geom_torsion_atom_site_label_2
_geom_torsion_atom_site_label_3
_geom_torsion_atom_site_label_4
_geom_torsion
C6 C1 C2 C3 1.1(2)
C1 C2 C3 C4 -0.2(2)
C1 C2 C3 Cl1 -179.88(12)
C2 C3 C4 C5 -0.8(2)
Cl1 C3 C4 C5 178.91(10)
C3 C4 C5 C6 0.9(2)
C2 C1 C6 C5 -1.0(2)
C2 C1 C6 C7 179.07(13)
C4 C5 C6 C1 0.0(2)
C4 C5 C6 C7 179.93(12)
C1 C6 C7 O1 -164.12(14)
C5 C6 C7 O1 15.91(18)
C1 C6 C7 C8 18.73(19)
C5 C6 C7 C8 -161.24(12)
O1 C7 C8 C9 10.93(18)
C6 C7 C8 C9 -171.95(11)
C7 C8 C9 C10 69.29(14)
C7 C8 C9 C16 -167.34(11)
C8 C9 C10 C15 -126.99(12)
C16 C9 C10 C15 112.02(13)
C8 C9 C10 C11 52.17(15)
C16 C9 C10 C11 -68.83(15)
C15 C10 C11 C12 0.5(2)
C9 C10 C11 C12 -178.68(12)
C10 C11 C12 C13 0.0(2)
C11 C12 C13 C14 -0.5(2)
C12 C13 C14 C15 0.3(2)
C13 C14 C15 C10 0.3(2)
C11 C10 C15 C14 -0.65(19)
C9 C10 C15 C14 178.53(12)
C10 C9 C16 C17 -68.81(14)
C8 C9 C16 C17 168.21(11)
C9 C16 C17 O2 -6.14(17)
C9 C16 C17 C18 173.98(10)
O2 C17 C18 C19 5.18(18)
C16 C17 C18 C19 -174.94(11)
O2 C17 C18 C23 -174.32(12)
C16 C17 C18 C23 5.55(17)
C23 C18 C19 C20 -0.41(19)
C17 C18 C19 C20 -179.93(12)
C18 C19 C20 C21 0.5(2)
C19 C20 C21 C22 -0.3(2)
C19 C20 C21 Cl2 179.10(10)
C20 C21 C22 C23 0.0(2)
Cl2 C21 C22 C23 -179.46(10)
C21 C22 C23 C18 0.2(2)
C19 C18 C23 C22 0.04(19)
C17 C18 C23 C22 179.55(12)

loop_
_cod_related_entry_id
_cod_related_entry_database
_cod_related_entry_code
1 ChemSpider 21124506
